data_7212078
loop_
_publ_author_name
'Wen, Gui-Lin'
'Wang, Yao-Yu'
'Zhang, Wei-Hong'
'Ren, Chen'
'Liu, Rui-Ting'
'Shi, Qi-Zhen'

_publ_section_title
;
 Self-assembled coordination polymers of V-shaped bis(pyridyl)thiadiazole
 dependent upon the spacer length and flexibility of aliphatic
 dicarboxylate ligands
;
_journal_issue 4
_journal_name_full CrystEngComm
_journal_page_first 1238
_journal_paper_doi 10.1039/b919381m
_journal_volume 12
_journal_year 2010
_chemical_formula_sum 'C15 H16 Cu N4 O7 S'
_chemical_formula_weight 459.92
_chemical_name_systematic
;
?
;
_space_group_IT_number 2
_symmetry_cell_setting triclinic
_symmetry_space_group_name_Hall '-P 1'
_symmetry_space_group_name_H-M 'P -1'
_atom_sites_solution_hydrogens geom
_atom_sites_solution_primary direct
_atom_sites_solution_secondary difmap
_audit_creation_method SHELXL-97
_cell_angle_alpha 90.343(3)
_cell_angle_beta 108.875(3)
_cell_angle_gamma 109.516(3)
_cell_formula_units_Z 2
_cell_length_a 8.9863(17)
_cell_length_b 10.0916(18)
_cell_length_c 11.218(2)
_cell_measurement_temperature 296(2)
_cell_volume 899.9(3)
_computing_cell_refinement 'Bruker SMART'
_computing_data_collection 'Bruker SMART'
_computing_data_reduction 'Bruker SAINT'
_computing_molecular_graphics 'Bruker SHELXTL'
_computing_publication_material 'Bruker SHELXTL'
_computing_structure_refinement 'SHELXL-97 (Sheldrick, 1997)'
_computing_structure_solution 'SHELXS-97 (Sheldrick, 1990)'
_diffrn_ambient_temperature 296(2)
_diffrn_measured_fraction_theta_full 0.976
_diffrn_measured_fraction_theta_max 0.976
_diffrn_measurement_device_type 'CCD area detector'
_diffrn_measurement_method 'phi and omega scans'
_diffrn_radiation_monochromator graphite
_diffrn_radiation_source 'fine-focus sealed tube'
_diffrn_radiation_type MoK\a
_diffrn_radiation_wavelength 0.71073
_diffrn_reflns_av_R_equivalents 0.0246
_diffrn_reflns_av_sigmaI/netI 0.0490
_diffrn_reflns_limit_h_max 10
_diffrn_reflns_limit_h_min -10
_diffrn_reflns_limit_k_max 12
_diffrn_reflns_limit_k_min -6
_diffrn_reflns_limit_l_max 13
_diffrn_reflns_limit_l_min -13
_diffrn_reflns_number 4541
_diffrn_reflns_theta_full 25.20
_diffrn_reflns_theta_max 25.20
_diffrn_reflns_theta_min 1.93
_exptl_absorpt_coefficient_mu 1.378
_exptl_absorpt_correction_T_max 0.7073
_exptl_absorpt_correction_T_min 0.6746
_exptl_absorpt_correction_type multi-scan
_exptl_absorpt_process_details sadabs
_exptl_crystal_colour blue
_exptl_crystal_density_diffrn 1.697
_exptl_crystal_density_method 'not measured'
_exptl_crystal_description block
_exptl_crystal_F_000 470
_exptl_crystal_size_max 0.31
_exptl_crystal_size_mid 0.29
_exptl_crystal_size_min 0.27
_refine_diff_density_max 0.774
_refine_diff_density_min -0.693
_refine_diff_density_rms 0.091
_refine_ls_extinction_method none
_refine_ls_goodness_of_fit_ref 0.999
_refine_ls_hydrogen_treatment constr
_refine_ls_matrix_type full
_refine_ls_number_parameters 256
_refine_ls_number_reflns 3156
_refine_ls_number_restraints 9
_refine_ls_restrained_S_all 0.998
_refine_ls_R_factor_all 0.0498
_refine_ls_R_factor_gt 0.0376
_refine_ls_shift/su_max 0.000
_refine_ls_shift/su_mean 0.000
_refine_ls_structure_factor_coef Fsqd
_refine_ls_weighting_details 'calc w=1/[\s^2^(Fo^2^)+(0.0680P)^2^+0.4050P] where P=(Fo^2^+2Fc^2^)/3'
_refine_ls_weighting_scheme calc
_refine_ls_wR_factor_gt 0.0998
_refine_ls_wR_factor_ref 0.1120
_reflns_number_gt 2433
_reflns_number_total 3156
_reflns_threshold_expression >2sigma(I)
_cod_data_source_file b919381m.txt
_cod_data_source_block xb2547m
_cod_depositor_comments
;
The following automatic conversions were performed:

'_symmetry_cell_setting' value 'Triclinic' changed to 'triclinic'
according to /home/saulius/struct/CIF-dictionaries/cif_core.dic
dictionary named 'cif_core.dic' version 2.4.2 from 2011-04-26.

Automatic conversion script
Id: cif_fix_values 1891 2012-01-12 08:04:46Z andrius 
;
_cod_original_sg_symbol_H-M P-1
_cod_database_code 7212078

loop_
_symmetry_equiv_pos_as_xyz
'x, y, z'
'-x, -y, -z'

loop_
_atom_site_label
_atom_site_type_symbol
_atom_site_fract_x
_atom_site_fract_y
_atom_site_fract_z
_atom_site_U_iso_or_equiv
_atom_site_adp_type
_atom_site_occupancy
_atom_site_symmetry_multiplicity
_atom_site_calc_flag
_atom_site_refinement_flags
Cu1 Cu 0.0000 0.5000 0.5000 0.02028(17) Uani 1 2 d S
Cu2 Cu 0.5000 1.0000 0.5000 0.02373(18) Uani 1 2 d S
S1 S 0.18147(13) 0.25142(10) -0.04539(9) 0.0315(2) Uani 1 1 d .
N1 N 0.4054(4) 0.0303(3) -0.3646(3) 0.0245(6) Uani 1 1 d .
N2 N 0.0390(3) 0.3963(3) 0.3622(2) 0.0229(6) Uani 1 1 d .
N3 N 0.1873(4) 0.0731(3) 0.1136(3) 0.0324(7) Uani 1 1 d .
N4 N 0.2308(4) 0.0252(3) 0.0212(3) 0.0312(7) Uani 1 1 d .
O1 O 0.4945(3) 0.8101(2) 0.5467(2) 0.0279(6) Uani 1 1 d .
O2 O 0.2194(3) 0.6971(3) 0.5041(2) 0.0299(6) Uani 1 1 d .
O3 O 0.3989(4) 0.5152(3) 0.8012(2) 0.0527(8) Uani 1 1 d .
O4 O 0.1591(3) 0.4413(2) 0.6393(2) 0.0268(5) Uani 1 1 d .
O5 O 0.2003(4) 0.9085(3) 0.3539(2) 0.0454(7) Uani 1 1 d D
H5WA H 0.1561 0.8502 0.3954 0.068 Uiso 1 1 d RD
H5WB H 0.2079 0.8672 0.2938 0.068 Uiso 1 1 d RD
C1 C 0.2332(4) 0.1074(3) -0.0687(3) 0.0249(8) Uani 1 1 d .
C2 C 0.1583(4) 0.1911(4) 0.0932(3) 0.0261(8) Uani 1 1 d .
C3 C 0.1142(4) 0.2628(4) 0.1833(3) 0.0251(8) Uani 1 1 d .
C4 C 0.3160(5) 0.5075(4) 0.6879(3) 0.0291(8) Uani 1 1 d .
C5 C 0.0587(5) 0.4567(4) 0.2595(3) 0.0307(8) Uani 1 1 d .
H5 H 0.0465 0.5443 0.2488 0.037 Uiso 1 1 calc R
C6 C 0.2859(4) 0.0777(4) -0.1751(3) 0.0247(8) Uani 1 1 d .
C7 C 0.3695(4) 0.7035(3) 0.5457(3) 0.0238(8) Uani 1 1 d .
C8 C 0.0909(4) 0.1994(4) 0.2894(3) 0.0260(8) Uani 1 1 d .
H8 H 0.1014 0.1115 0.3023 0.031 Uiso 1 1 calc R
C9 C 0.3683(4) -0.0166(4) -0.1659(3) 0.0266(8) Uani 1 1 d .
H9 H 0.3844 -0.0660 -0.0960 0.032 Uiso 1 1 calc R
C10 C 0.0964(5) 0.3941(4) 0.1691(3) 0.0300(8) Uani 1 1 d .
H10 H 0.1099 0.4392 0.0993 0.036 Uiso 1 1 calc R
C11 C 0.4270(4) -0.0374(4) -0.2616(3) 0.0281(8) Uani 1 1 d .
H11 H 0.4836 -0.1007 -0.2541 0.034 Uiso 1 1 calc R
C12 C 0.0526(4) 0.2683(4) 0.3739(3) 0.0250(8) Uani 1 1 d .
H12 H 0.0349 0.2241 0.4433 0.030 Uiso 1 1 calc R
C13 C 0.4105(4) 0.5773(4) 0.5993(3) 0.0302(8) Uani 1 1 d .
H13A H 0.5305 0.6079 0.6457 0.036 Uiso 1 1 calc R
H13B H 0.3844 0.5068 0.5292 0.036 Uiso 1 1 calc R
C14 C 0.2597(5) 0.1464(4) -0.2827(3) 0.0312(8) Uani 1 1 d .
H14 H 0.2022 0.2093 -0.2926 0.037 Uiso 1 1 calc R
C15 C 0.3204(5) 0.1193(4) -0.3741(3) 0.0316(9) Uani 1 1 d .
H15 H 0.3018 0.1649 -0.4463 0.038 Uiso 1 1 calc R
O6 O 0.3808(4) 0.6102(3) 0.0346(3) 0.0601(9) Uani 1 1 d D
H6WA H 0.3812 0.5839 -0.0359 0.090 Uiso 1 1 d RD
H6WB H 0.4387 0.5758 0.0895 0.090 Uiso 1 1 d RD
O7 O 0.2089(4) 0.7521(3) 0.1213(3) 0.0561(8) Uani 1 1 d D
H7WB H 0.2632 0.7228 0.0876 0.084 Uiso 1 1 d RD
H7WA H 0.1878 0.8190 0.0859 0.084 Uiso 1 1 d RD

loop_
_atom_site_aniso_label
_atom_site_aniso_U_11
_atom_site_aniso_U_22
_atom_site_aniso_U_33
_atom_site_aniso_U_23
_atom_site_aniso_U_13
_atom_site_aniso_U_12
Cu1 0.0217(3) 0.0244(3) 0.0212(3) 0.0047(2) 0.0102(2) 0.0135(2)
Cu2 0.0257(3) 0.0260(3) 0.0267(3) 0.0048(2) 0.0162(3) 0.0113(3)
S1 0.0455(6) 0.0325(5) 0.0332(5) 0.0096(4) 0.0247(4) 0.0237(4)
N1 0.0245(16) 0.0322(16) 0.0243(14) 0.0060(12) 0.0128(12) 0.0150(13)
N2 0.0242(16) 0.0289(15) 0.0223(14) 0.0038(12) 0.0114(12) 0.0143(12)
N3 0.0431(19) 0.0407(18) 0.0274(15) 0.0087(13) 0.0183(14) 0.0262(15)
N4 0.0436(19) 0.0393(17) 0.0298(16) 0.0086(13) 0.0226(15) 0.0284(15)
O1 0.0254(13) 0.0285(13) 0.0349(13) 0.0069(10) 0.0171(11) 0.0095(11)
O2 0.0248(14) 0.0287(13) 0.0387(14) 0.0113(10) 0.0102(11) 0.0132(10)
O3 0.0465(19) 0.079(2) 0.0276(15) 0.0154(14) 0.0013(13) 0.0280(16)
O4 0.0259(14) 0.0319(13) 0.0303(12) 0.0110(10) 0.0131(11) 0.0161(11)
O5 0.0553(19) 0.0461(17) 0.0391(15) 0.0146(13) 0.0188(14) 0.0209(14)
C1 0.0227(19) 0.0300(18) 0.0296(18) 0.0023(15) 0.0130(15) 0.0151(15)
C2 0.0261(19) 0.0299(19) 0.0279(17) 0.0036(14) 0.0111(15) 0.0152(15)
C3 0.0206(18) 0.0304(19) 0.0258(17) -0.0003(14) 0.0096(14) 0.0095(15)
C4 0.035(2) 0.0277(19) 0.033(2) 0.0091(15) 0.0130(17) 0.0200(17)
C5 0.043(2) 0.0295(19) 0.0335(19) 0.0076(15) 0.0215(18) 0.0216(17)
C6 0.0240(19) 0.0277(18) 0.0247(17) 0.0018(14) 0.0110(15) 0.0096(15)
C7 0.026(2) 0.0276(18) 0.0203(16) 0.0016(14) 0.0102(15) 0.0110(15)
C8 0.031(2) 0.0252(18) 0.0275(17) 0.0048(14) 0.0121(15) 0.0151(15)
C9 0.032(2) 0.035(2) 0.0232(17) 0.0057(14) 0.0113(15) 0.0225(16)
C10 0.041(2) 0.034(2) 0.0261(17) 0.0105(15) 0.0182(16) 0.0215(18)
C11 0.031(2) 0.035(2) 0.0254(17) 0.0024(15) 0.0095(15) 0.0206(16)
C12 0.0269(19) 0.0299(19) 0.0229(16) 0.0053(14) 0.0121(15) 0.0126(15)
C13 0.0229(19) 0.033(2) 0.039(2) 0.0103(16) 0.0106(16) 0.0152(16)
C14 0.036(2) 0.037(2) 0.0356(19) 0.0099(16) 0.0200(17) 0.0244(17)
C15 0.036(2) 0.039(2) 0.0307(19) 0.0131(16) 0.0178(17) 0.0215(18)
O6 0.069(2) 0.075(2) 0.0509(18) 0.0094(16) 0.0183(17) 0.0465(19)
O7 0.063(2) 0.058(2) 0.064(2) 0.0207(16) 0.0297(17) 0.0354(17)

loop_
_atom_type_symbol
_atom_type_description
_atom_type_scat_dispersion_real
_atom_type_scat_dispersion_imag
_atom_type_scat_source
C C 0.0033 0.0016 'International Tables Vol C Tables 4.2.6.8 and 6.1.1.4'
H H 0.0000 0.0000 'International Tables Vol C Tables 4.2.6.8 and 6.1.1.4'
N N 0.0061 0.0033 'International Tables Vol C Tables 4.2.6.8 and 6.1.1.4'
O O 0.0106 0.0060 'International Tables Vol C Tables 4.2.6.8 and 6.1.1.4'
Cu Cu 0.3201 1.2651 'International Tables Vol C Tables 4.2.6.8 and 6.1.1.4'
S S 0.1246 0.1234 'International Tables Vol C Tables 4.2.6.8 and 6.1.1.4'

loop_
_geom_angle_atom_site_label_1
_geom_angle_atom_site_label_2
_geom_angle_atom_site_label_3
_geom_angle
_geom_angle_site_symmetry_1
_geom_angle_site_symmetry_3
O4 Cu1 O4 180.000(1) . 2_566
O4 Cu1 N2 87.40(10) . 2_566
O4 Cu1 N2 92.60(10) 2_566 2_566
O4 Cu1 N2 92.60(10) . .
O4 Cu1 N2 87.40(10) 2_566 .
N2 Cu1 N2 180.000(1) 2_566 .
O4 Cu1 O2 91.48(9) . 2_566
O4 Cu1 O2 88.52(9) 2_566 2_566
N2 Cu1 O2 90.06(10) 2_566 2_566
N2 Cu1 O2 89.94(10) . 2_566
O4 Cu1 O2 88.52(9) . .
O4 Cu1 O2 91.48(9) 2_566 .
N2 Cu1 O2 89.94(10) 2_566 .
N2 Cu1 O2 90.06(10) . .
O2 Cu1 O2 180.00(11) 2_566 .
O1 Cu2 O1 180.000(1) . 2_676
O1 Cu2 N1 91.43(10) . 1_566
O1 Cu2 N1 88.57(10) 2_676 1_566
O1 Cu2 N1 88.57(10) . 2_665
O1 Cu2 N1 91.43(10) 2_676 2_665
N1 Cu2 N1 180.000(1) 1_566 2_665
O1 Cu2 O5 93.25(9) . .
O1 Cu2 O5 86.75(9) 2_676 .
N1 Cu2 O5 85.32(10) 1_566 .
N1 Cu2 O5 94.68(10) 2_665 .
C1 S1 C2 87.33(16) . .
C11 N1 C15 117.5(3) . .
C11 N1 Cu2 120.8(2) . 1_544
C15 N1 Cu2 121.6(2) . 1_544
C5 N2 C12 117.7(3) . .
C5 N2 Cu1 121.0(2) . .
C12 N2 Cu1 121.1(2) . .
C2 N3 N4 112.8(3) . .
C1 N4 N3 112.6(3) . .
C7 O1 Cu2 128.8(2) . .
C7 O2 Cu1 122.9(2) . .
C4 O4 Cu1 125.5(2) . .
Cu2 O5 H5WA 100.9 . .
Cu2 O5 H5WB 101.0 . .
H5WA O5 H5WB 110.2 . .
N4 C1 C6 121.1(3) . .
N4 C1 S1 113.9(2) . .
C6 C1 S1 125.0(3) . .
N3 C2 C3 121.6(3) . .
N3 C2 S1 113.4(2) . .
C3 C2 S1 125.0(3) . .
C10 C3 C8 117.8(3) . .
C10 C3 C2 122.7(3) . .
C8 C3 C2 119.5(3) . .
O3 C4 O4 124.1(3) . .
O3 C4 C13 117.9(3) . .
O4 C4 C13 118.0(3) . .
N2 C5 C10 122.6(3) . .
N2 C5 H5 118.7 . .
C10 C5 H5 118.7 . .
C9 C6 C14 118.7(3) . .
C9 C6 C1 119.5(3) . .
C14 C6 C1 121.9(3) . .
O2 C7 O1 124.6(3) . .
O2 C7 C13 119.9(3) . .
O1 C7 C13 115.5(3) . .
C12 C8 C3 119.1(3) . .
C12 C8 H8 120.5 . .
C3 C8 H8 120.5 . .
C6 C9 C11 119.4(3) . .
C6 C9 H9 120.3 . .
C11 C9 H9 120.3 . .
C5 C10 C3 119.4(3) . .
C5 C10 H10 120.3 . .
C3 C10 H10 120.3 . .
N1 C11 C9 122.4(3) . .
N1 C11 H11 118.8 . .
C9 C11 H11 118.8 . .
N2 C12 C8 123.4(3) . .
N2 C12 H12 118.3 . .
C8 C12 H12 118.3 . .
C7 C13 C4 114.4(3) . .
C7 C13 H13A 108.7 . .
C4 C13 H13A 108.7 . .
C7 C13 H13B 108.7 . .
C4 C13 H13B 108.7 . .
H13A C13 H13B 107.6 . .
C15 C14 C6 118.5(3) . .
C15 C14 H14 120.7 . .
C6 C14 H14 120.7 . .
N1 C15 C14 123.4(3) . .
N1 C15 H15 118.3 . .
C14 C15 H15 118.3 . .
H6WA O6 H6WB 108.1 . .
H7WB O7 H7WA 109.6 . .

loop_
_geom_bond_atom_site_label_1
_geom_bond_atom_site_label_2
_geom_bond_distance
_geom_bond_site_symmetry_2
Cu1 O4 1.992(2) .
Cu1 O4 1.992(2) 2_566
Cu1 N2 2.045(3) 2_566
Cu1 N2 2.045(3) .
Cu1 O2 2.273(2) 2_566
Cu1 O2 2.273(2) .
Cu2 O1 1.979(2) .
Cu2 O1 1.979(2) 2_676
Cu2 N1 2.032(3) 1_566
Cu2 N1 2.032(3) 2_665
Cu2 O5 2.501(3) .
S1 C1 1.709(3) .
S1 C2 1.723(3) .
N1 C11 1.338(4) .
N1 C15 1.345(4) .
N1 Cu2 2.032(3) 1_544
N2 C5 1.341(4) .
N2 C12 1.342(4) .
N3 C2 1.307(4) .
N3 N4 1.359(4) .
N4 C1 1.311(4) .
O1 C7 1.266(4) .
O2 C7 1.255(4) .
O3 C4 1.235(4) .
O4 C4 1.265(4) .
O5 H5WA 0.8282 .
O5 H5WB 0.8234 .
C1 C6 1.482(4) .
C2 C3 1.465(5) .
C3 C10 1.390(5) .
C3 C8 1.397(5) .
C4 C13 1.537(5) .
C5 C10 1.378(5) .
C5 H5 0.9300 .
C6 C9 1.373(5) .
C6 C14 1.389(5) .
C7 C13 1.516(5) .
C8 C12 1.365(5) .
C8 H8 0.9300 .
C9 C11 1.383(5) .
C9 H9 0.9300 .
C10 H10 0.9300 .
C11 H11 0.9300 .
C12 H12 0.9300 .
C13 H13A 0.9700 .
C13 H13B 0.9700 .
C14 C15 1.371(5) .
C14 H14 0.9300 .
C15 H15 0.9300 .
O6 H6WA 0.8344 .
O6 H6WB 0.8291 .
O7 H7WB 0.8263 .
O7 H7WA 0.8307 .

loop_
_geom_hbond_atom_site_label_D
_geom_hbond_atom_site_label_H
_geom_hbond_atom_site_label_A
_geom_hbond_distance_DH
_geom_hbond_distance_HA
_geom_hbond_distance_DA
_geom_hbond_angle_DHA
_geom_hbond_site_symmetry_A
O7 H7WA N4 0.83 2.16 2.951(4) 159.2 1_565
O7 H7WB O6 0.83 1.99 2.796(4) 164.5 .
O6 H6WB O3 0.83 2.06 2.873(4) 168.7 2_666
O6 H6WA O3 0.83 2.02 2.855(4) 175.2 1_554
O5 H5WB O7 0.82 2.26 3.077(4) 175.8 .
O5 H5WA O2 0.83 2.09 2.742(3) 135.6 .

loop_
_geom_torsion_atom_site_label_1
_geom_torsion_atom_site_label_2
_geom_torsion_atom_site_label_3
_geom_torsion_atom_site_label_4
_geom_torsion
_geom_torsion_site_symmetry_1
O4 Cu1 N2 C5 -136.8(3) .
O4 Cu1 N2 C5 43.2(3) 2_566
N2 Cu1 N2 C5 -124(100) 2_566
O2 Cu1 N2 C5 131.7(3) 2_566
O2 Cu1 N2 C5 -48.3(3) .
O4 Cu1 N2 C12 40.4(3) .
O4 Cu1 N2 C12 -139.6(3) 2_566
N2 Cu1 N2 C12 53(100) 2_566
O2 Cu1 N2 C12 -51.1(3) 2_566
O2 Cu1 N2 C12 128.9(3) .
C2 N3 N4 C1 -0.4(4) .
O1 Cu2 O1 C7 16(100) 2_676
N1 Cu2 O1 C7 59.6(3) 1_566
N1 Cu2 O1 C7 -120.4(3) 2_665
O5 Cu2 O1 C7 -25.8(3) .
O4 Cu1 O2 C7 23.6(2) .
O4 Cu1 O2 C7 -156.4(2) 2_566
N2 Cu1 O2 C7 111.0(2) 2_566
N2 Cu1 O2 C7 -69.0(2) .
O2 Cu1 O2 C7 -16(100) 2_566
O4 Cu1 O4 C4 -135(100) 2_566
N2 Cu1 O4 C4 -92.4(3) 2_566
N2 Cu1 O4 C4 87.6(3) .
O2 Cu1 O4 C4 177.6(3) 2_566
O2 Cu1 O4 C4 -2.4(3) .
N3 N4 C1 C6 176.9(3) .
N3 N4 C1 S1 0.0(4) .
C2 S1 C1 N4 0.2(3) .
C2 S1 C1 C6 -176.5(3) .
N4 N3 C2 C3 -178.3(3) .
N4 N3 C2 S1 0.6(4) .
C1 S1 C2 N3 -0.5(3) .
C1 S1 C2 C3 178.3(3) .
N3 C2 C3 C10 174.5(3) .
S1 C2 C3 C10 -4.1(5) .
N3 C2 C3 C8 -4.5(5) .
S1 C2 C3 C8 176.8(3) .
Cu1 O4 C4 O3 144.8(3) .
Cu1 O4 C4 C13 -37.9(4) .
C12 N2 C5 C10 -1.8(5) .
Cu1 N2 C5 C10 175.5(3) .
N4 C1 C6 C9 -14.6(5) .
S1 C1 C6 C9 161.9(3) .
N4 C1 C6 C14 167.6(3) .
S1 C1 C6 C14 -15.8(5) .
Cu1 O2 C7 O1 178.3(2) .
Cu1 O2 C7 C13 -1.6(4) .
Cu2 O1 C7 O2 5.7(5) .
Cu2 O1 C7 C13 -174.4(2) .
C10 C3 C8 C12 -0.1(5) .
C2 C3 C8 C12 178.9(3) .
C14 C6 C9 C11 1.9(5) .
C1 C6 C9 C11 -175.9(3) .
N2 C5 C10 C3 0.3(6) .
C8 C3 C10 C5 0.6(5) .
C2 C3 C10 C5 -178.4(3) .
C15 N1 C11 C9 -1.2(5) .
Cu2 N1 C11 C9 178.3(3) 1_544
C6 C9 C11 N1 -0.6(5) .
C5 N2 C12 C8 2.3(5) .
Cu1 N2 C12 C8 -175.0(3) .
C3 C8 C12 N2 -1.4(5) .
O2 C7 C13 C4 -44.1(4) .
O1 C7 C13 C4 135.9(3) .
O3 C4 C13 C7 -113.4(4) .
O4 C4 C13 C7 69.2(4) .
C9 C6 C14 C15 -1.4(5) .
C1 C6 C14 C15 176.3(3) .
C11 N1 C15 C14 1.8(5) .
Cu2 N1 C15 C14 -177.7(3) 1_544
C6 C14 C15 N1 -0.5(6) .
